data_4067836
loop_
_publ_author_name
'Fung, Hong Sang'
'Li, Bao Zhu'
'Chan, Kin Shing'

_publ_section_title
;
 Mild and Selective C(CO)--C(\a) Bond Cleavage of Ketones by Rhodium(III)
 Porphyrins: Scope and Mechanism
;
_journal_issue 2
_journal_name_full Organometallics
_journal_page_first 570
_journal_paper_doi 10.1021/om200788p
_journal_volume 31
_journal_year 2012
_chemical_formula_sum 'C55 H29 F12 N4 O Rh'
_chemical_formula_weight 1092.73
_chemical_name_systematic
; 
 ? 
;
_space_group_IT_number 2
_symmetry_cell_setting triclinic
_symmetry_space_group_name_Hall '-P 1'
_symmetry_space_group_name_H-M 'P -1'
_atom_sites_solution_hydrogens geom
_atom_sites_solution_primary direct
_atom_sites_solution_secondary difmap
_audit_creation_method SHELXL-97
_cell_angle_alpha 91.6550(10)
_cell_angle_beta 112.0710(10)
_cell_angle_gamma 108.8960(10)
_cell_formula_units_Z 2
_cell_length_a 12.1714(7)
_cell_length_b 14.5554(9)
_cell_length_c 15.0768(10)
_cell_measurement_reflns_used 251
_cell_measurement_temperature 296(2)
_cell_measurement_theta_max 15
_cell_measurement_theta_min 15
_cell_volume 2307.1(2)
_computing_cell_refinement 'BRUKER KAPPA APEXII DUO DIFFRACTOMETER'
_computing_data_collection 'BRUKER KAPPA APEXII DUO DIFFRACTOMETER'
_computing_data_reduction 'BRUKER KAPPA APEXII DUO DIFFRACTOMETER'
_computing_molecular_graphics 'SIEMENS SHELXTL'
_computing_publication_material 'SIEMENS SHELXTL'
_computing_structure_refinement 'SHELXL-97 (Sheldrick, 2008)'
_computing_structure_solution 'SHELXS-97 (Sheldrick, 2008)'
_diffrn_ambient_temperature 296(2)
_diffrn_measured_fraction_theta_full 0.996
_diffrn_measured_fraction_theta_max 0.996
_diffrn_measurement_device_type 'BRUKER KAPPA APEXII DUO DIFFRACTOMETER'
_diffrn_measurement_method 'PHI & OMEGA SCAN'
_diffrn_radiation_monochromator graphite
_diffrn_radiation_source 'fine-focus sealed tube'
_diffrn_radiation_type MoK\a
_diffrn_radiation_wavelength 0.71073
_diffrn_reflns_av_R_equivalents 0.0689
_diffrn_reflns_av_sigmaI/netI 0.0622
_diffrn_reflns_limit_h_max 14
_diffrn_reflns_limit_h_min -14
_diffrn_reflns_limit_k_max 17
_diffrn_reflns_limit_k_min -17
_diffrn_reflns_limit_l_max 18
_diffrn_reflns_limit_l_min -18
_diffrn_reflns_number 26561
_diffrn_reflns_theta_full 25.25
_diffrn_reflns_theta_max 25.25
_diffrn_reflns_theta_min 1.50
_exptl_absorpt_coefficient_mu 0.465
_exptl_absorpt_correction_T_max 0.7456
_exptl_absorpt_correction_T_min 0.6353
_exptl_absorpt_correction_type multi-scan
_exptl_crystal_colour red
_exptl_crystal_density_diffrn 1.573
_exptl_crystal_density_method 'not measured'
_exptl_crystal_description block
_exptl_crystal_F_000 1096
_exptl_crystal_size_max 0.50
_exptl_crystal_size_mid 0.40
_exptl_crystal_size_min 0.30
_refine_diff_density_max 0.807
_refine_diff_density_min -0.548
_refine_diff_density_rms 0.080
_refine_ls_extinction_method none
_refine_ls_goodness_of_fit_ref 1.030
_refine_ls_hydrogen_treatment riding
_refine_ls_matrix_type full
_refine_ls_number_parameters 658
_refine_ls_number_reflns 8330
_refine_ls_number_restraints 0
_refine_ls_restrained_S_all 1.030
_refine_ls_R_factor_all 0.0579
_refine_ls_R_factor_gt 0.0469
_refine_ls_shift/su_max 0.001
_refine_ls_shift/su_mean 0.000
_refine_ls_structure_factor_coef Fsqd
_refine_ls_weighting_details 'calc w=1/[\s^2^(Fo^2^)+(0.0754P)^2^+1.7266P] where P=(Fo^2^+2Fc^2^)/3'
_refine_ls_weighting_scheme calc
_refine_ls_wR_factor_gt 0.1249
_refine_ls_wR_factor_ref 0.1367
_reflns_number_gt 7036
_reflns_number_total 8330
_reflns_threshold_expression >2sigma(I)
_cod_data_source_file om200788p_si_003.cif
_cod_data_source_block hsf353
_cod_depositor_comments
;
The following automatic conversions were performed:

'_symmetry_cell_setting' value 'Triclinic' changed to 'triclinic'
according to /home/saulius/struct/CIF-dictionaries/cif_core.dic
dictionary named 'cif_core.dic' version 2.4.1 from 2010-06-29.

Automatic conversion script
Id: cif_fix_values 1715 2011-07-08 13:25:40Z adriana 
;
_cod_original_sg_symbol_H-M P-1
_cod_database_code 4067836

loop_
_symmetry_equiv_pos_as_xyz
'x, y, z'
'-x, -y, -z'

loop_
_atom_site_label
_atom_site_type_symbol
_atom_site_fract_x
_atom_site_fract_y
_atom_site_fract_z
_atom_site_U_iso_or_equiv
_atom_site_adp_type
_atom_site_occupancy
_atom_site_symmetry_multiplicity
_atom_site_calc_flag
_atom_site_refinement_flags
Rh1 Rh 0.81357(2) 0.558157(18) 0.950539(18) 0.03056(11) Uani 1 1 d .
O1 O 0.6993(4) 0.5715(3) 1.0766(3) 0.0705(10) Uani 1 1 d .
N1 N 0.6657(3) 0.4282(2) 0.9136(2) 0.0337(6) Uani 1 1 d .
N2 N 0.9106(3) 0.5154(2) 1.0724(2) 0.0333(6) Uani 1 1 d .
N3 N 0.9639(3) 0.6868(2) 0.9854(2) 0.0338(6) Uani 1 1 d .
N4 N 0.7287(3) 0.5929(2) 0.8194(2) 0.0357(6) Uani 1 1 d .
C1 C 0.5486(3) 0.4049(3) 0.8372(3) 0.0367(8) Uani 1 1 d .
C2 C 0.4610(3) 0.3166(3) 0.8472(3) 0.0396(8) Uani 1 1 d .
H2A H 0.3761 0.2853 0.8051 0.047 Uiso 1 1 calc R
C3 C 0.5240(3) 0.2873(3) 0.9286(3) 0.0396(8) Uani 1 1 d .
H3A H 0.4905 0.2321 0.9530 0.048 Uiso 1 1 calc R
C4 C 0.6526(3) 0.3570(3) 0.9708(2) 0.0339(7) Uani 1 1 d .
C5 C 0.7485(3) 0.3535(2) 1.0569(3) 0.0346(7) Uani 1 1 d .
C6 C 0.8703(3) 0.4267(2) 1.1018(2) 0.0349(7) Uani 1 1 d .
C7 C 0.9704(3) 0.4228(3) 1.1891(3) 0.0427(9) Uani 1 1 d .
H7A H 0.9690 0.3696 1.2218 0.051 Uiso 1 1 calc R
C8 C 1.0663(3) 0.5100(3) 1.2148(3) 0.0440(9) Uani 1 1 d .
H8A H 1.1431 0.5285 1.2690 0.053 Uiso 1 1 calc R
C9 C 1.0292(3) 0.5698(3) 1.1436(2) 0.0358(7) Uani 1 1 d .
C10 C 1.0982(3) 0.6687(3) 1.1482(3) 0.0366(8) Uani 1 1 d .
C11 C 1.0660(3) 0.7234(3) 1.0747(3) 0.0366(8) Uani 1 1 d .
C12 C 1.1359(4) 0.8244(3) 1.0773(3) 0.0460(9) Uani 1 1 d .
H12A H 1.2077 0.8663 1.1295 0.055 Uiso 1 1 calc R
C13 C 1.0787(4) 0.8475(3) 0.9906(3) 0.0489(10) Uani 1 1 d .
H13A H 1.1043 0.9083 0.9717 0.059 Uiso 1 1 calc R
C14 C 0.9715(3) 0.7619(3) 0.9323(3) 0.0388(8) Uani 1 1 d .
C15 C 0.8882(3) 0.7560(3) 0.8371(3) 0.0408(8) Uani 1 1 d .
C16 C 0.7768(3) 0.6758(3) 0.7848(3) 0.0404(8) Uani 1 1 d .
C17 C 0.6870(4) 0.6724(3) 0.6886(3) 0.0521(10) Uani 1 1 d .
H17A H 0.6980 0.7186 0.6483 0.063 Uiso 1 1 calc R
C18 C 0.5844(4) 0.5906(3) 0.6679(3) 0.0539(11) Uani 1 1 d .
H18A H 0.5110 0.5700 0.6107 0.065 Uiso 1 1 calc R
C19 C 0.6082(3) 0.5406(3) 0.7495(3) 0.0391(8) Uani 1 1 d .
C20 C 0.5214(3) 0.4564(3) 0.7603(2) 0.0363(8) Uani 1 1 d .
C21 C 0.7159(3) 0.2680(3) 1.1077(3) 0.0354(7) Uani 1 1 d .
C22 C 0.6762(3) 0.1722(3) 1.0616(3) 0.0443(9) Uani 1 1 d .
H22A H 0.6719 0.1606 0.9992 0.053 Uiso 1 1 calc R
C23 C 0.6426(4) 0.0932(3) 1.1079(3) 0.0500(10) Uani 1 1 d .
H23A H 0.6159 0.0290 1.0765 0.060 Uiso 1 1 calc R
C24 C 0.6489(4) 0.1104(3) 1.2005(3) 0.0509(10) Uani 1 1 d .
C25 C 0.6898(4) 0.2049(3) 1.2475(3) 0.0491(10) Uani 1 1 d .
H25A H 0.6953 0.2160 1.3103 0.059 Uiso 1 1 calc R
C26 C 0.7228(4) 0.2837(3) 1.2017(3) 0.0439(9) Uani 1 1 d .
H26A H 0.7498 0.3477 1.2338 0.053 Uiso 1 1 calc R
C27 C 0.6038(5) 0.0249(4) 1.2472(4) 0.0730(15) Uani 1 1 d .
C31 C 1.2138(3) 0.7195(3) 1.2408(3) 0.0387(8) Uani 1 1 d .
C32 C 1.1997(4) 0.7347(4) 1.3262(3) 0.0595(12) Uani 1 1 d .
H32A H 1.1188 0.7141 1.3260 0.071 Uiso 1 1 calc R
C33 C 1.3056(5) 0.7805(4) 1.4122(3) 0.0690(13) Uani 1 1 d .
H33A H 1.2950 0.7915 1.4690 0.083 Uiso 1 1 calc R
C34 C 1.4250(4) 0.8098(3) 1.4142(3) 0.0534(10) Uani 1 1 d .
C35 C 1.4406(4) 0.7948(3) 1.3297(3) 0.0503(10) Uani 1 1 d .
H35A H 1.5218 0.8147 1.3306 0.060 Uiso 1 1 calc R
C36 C 1.3351(3) 0.7500(3) 1.2435(3) 0.0437(9) Uani 1 1 d .
H36A H 1.3461 0.7404 1.1866 0.052 Uiso 1 1 calc R
C37 C 1.5401(6) 0.8569(4) 1.5067(4) 0.0760(15) Uani 1 1 d .
C41 C 0.9192(3) 0.8429(3) 0.7873(3) 0.0421(8) Uani 1 1 d .
C42 C 1.0015(4) 0.8533(3) 0.7429(4) 0.0586(11) Uani 1 1 d .
H42A H 1.0414 0.8078 0.7470 0.070 Uiso 1 1 calc R
C43 C 1.0267(5) 0.9297(3) 0.6923(4) 0.0646(13) Uani 1 1 d .
H43A H 1.0816 0.9346 0.6618 0.077 Uiso 1 1 calc R
C44 C 0.9703(4) 0.9979(3) 0.6874(3) 0.0540(10) Uani 1 1 d .
C45 C 0.8882(5) 0.9892(4) 0.7316(4) 0.0656(13) Uani 1 1 d .
H45A H 0.8493 1.0351 0.7282 0.079 Uiso 1 1 calc R
C46 C 0.8636(5) 0.9123(4) 0.7811(4) 0.0637(13) Uani 1 1 d .
H46A H 0.8081 0.9074 0.8111 0.076 Uiso 1 1 calc R
C47 C 0.9968(6) 1.0813(4) 0.6338(4) 0.0744(15) Uani 1 1 d .
C51 C 0.3860(3) 0.4230(3) 0.6869(3) 0.0397(8) Uani 1 1 d .
C52 C 0.3443(4) 0.3702(4) 0.5960(3) 0.0644(13) Uani 1 1 d .
H52A H 0.4011 0.3522 0.5785 0.077 Uiso 1 1 calc R
C53 C 0.2199(5) 0.3437(4) 0.5305(3) 0.0748(15) Uani 1 1 d .
H53A H 0.1931 0.3077 0.4694 0.090 Uiso 1 1 calc R
C54 C 0.1353(4) 0.3700(3) 0.5548(3) 0.0500(10) Uani 1 1 d .
C55 C 0.1736(4) 0.4215(4) 0.6451(3) 0.0577(11) Uani 1 1 d .
H55A H 0.1160 0.4387 0.6621 0.069 Uiso 1 1 calc R
C56 C 0.2995(4) 0.4481(3) 0.7116(3) 0.0544(11) Uani 1 1 d .
H56A H 0.3256 0.4829 0.7731 0.065 Uiso 1 1 calc R
C57 C 0.0009(4) 0.3417(4) 0.4821(3) 0.0702(14) Uani 1 1 d .
C61 C 0.7331(4) 0.6126(3) 1.0198(3) 0.0418(8) Uani 1 1 d .
C62 C 0.7233(3) 0.7112(3) 0.9988(3) 0.0402(8) Uani 1 1 d .
C63 C 0.6335(4) 0.7196(3) 0.9135(3) 0.0491(9) Uani 1 1 d .
H63A H 0.5793 0.6642 0.8660 0.059 Uiso 1 1 calc R
C64 C 0.6242(4) 0.8109(3) 0.8989(3) 0.0557(11) Uani 1 1 d .
H64A H 0.5640 0.8167 0.8412 0.067 Uiso 1 1 calc R
C65 C 0.7027(4) 0.8918(3) 0.9682(4) 0.0603(12) Uani 1 1 d .
H65A H 0.6962 0.9528 0.9577 0.072 Uiso 1 1 calc R
C66 C 0.7910(5) 0.8841(3) 1.0535(4) 0.0692(13) Uani 1 1 d .
H66A H 0.8438 0.9397 1.1009 0.083 Uiso 1 1 calc R
C67 C 0.8019(4) 0.7933(3) 1.0692(3) 0.0568(11) Uani 1 1 d .
H67A H 0.8621 0.7880 1.1271 0.068 Uiso 1 1 calc R
F1 F 0.4844(4) -0.0026(4) 1.2263(5) 0.185(3) Uani 1 1 d .
F2 F 0.6240(7) -0.0519(3) 1.2225(5) 0.166(2) Uani 1 1 d .
F3 F 0.6592(5) 0.0398(4) 1.3389(3) 0.158(2) Uani 1 1 d .
F4 F 1.5195(5) 0.8417(6) 1.5822(3) 0.216(4) Uani 1 1 d .
F5 F 1.6327(4) 0.8275(4) 1.5186(3) 0.149(2) Uani 1 1 d .
F6 F 1.5903(5) 0.9498(3) 1.5160(4) 0.185(3) Uani 1 1 d .
F7 F 1.0893(6) 1.0928(4) 0.6104(5) 0.191(3) Uani 1 1 d .
F8 F 1.0186(6) 1.1646(3) 0.6783(4) 0.157(2) Uani 1 1 d .
F9 F 0.9054(6) 1.0707(4) 0.5526(4) 0.190(3) Uani 1 1 d .
F10 F -0.0094(3) 0.3818(4) 0.4067(3) 0.147(2) Uani 1 1 d .
F11 F -0.0731(3) 0.3651(4) 0.5143(3) 0.145(2) Uani 1 1 d .
F12 F -0.0558(4) 0.2484(3) 0.4510(4) 0.171(3) Uani 1 1 d .

loop_
_atom_site_aniso_label
_atom_site_aniso_U_11
_atom_site_aniso_U_22
_atom_site_aniso_U_33
_atom_site_aniso_U_23
_atom_site_aniso_U_13
_atom_site_aniso_U_12
Rh1 0.02903(16) 0.03230(17) 0.02756(16) 0.00842(11) 0.00936(11) 0.00991(11)
O1 0.110(3) 0.071(2) 0.078(2) 0.0377(18) 0.071(2) 0.051(2)
N1 0.0315(14) 0.0359(16) 0.0286(14) 0.0073(12) 0.0075(12) 0.0114(12)
N2 0.0294(14) 0.0351(15) 0.0307(15) 0.0077(12) 0.0088(12) 0.0096(12)
N3 0.0332(14) 0.0375(16) 0.0288(15) 0.0109(12) 0.0119(12) 0.0109(12)
N4 0.0351(15) 0.0378(16) 0.0319(15) 0.0096(12) 0.0115(12) 0.0126(13)
C1 0.0326(17) 0.0397(19) 0.0319(18) 0.0066(15) 0.0084(14) 0.0112(15)
C2 0.0301(17) 0.044(2) 0.0358(19) 0.0089(16) 0.0089(15) 0.0077(15)
C3 0.0342(18) 0.041(2) 0.0371(19) 0.0110(16) 0.0122(15) 0.0084(15)
C4 0.0332(17) 0.0348(18) 0.0311(18) 0.0065(14) 0.0122(14) 0.0100(14)
C5 0.0371(18) 0.0317(18) 0.0334(18) 0.0086(14) 0.0115(15) 0.0136(14)
C6 0.0351(17) 0.0339(18) 0.0328(18) 0.0091(15) 0.0103(14) 0.0127(14)
C7 0.0401(19) 0.039(2) 0.042(2) 0.0169(16) 0.0083(16) 0.0141(16)
C8 0.0364(19) 0.043(2) 0.038(2) 0.0106(16) 0.0022(16) 0.0122(16)
C9 0.0302(16) 0.0398(19) 0.0316(18) 0.0089(15) 0.0076(14) 0.0111(14)
C10 0.0310(17) 0.040(2) 0.0322(18) 0.0047(15) 0.0106(14) 0.0070(14)
C11 0.0315(17) 0.0380(19) 0.0360(19) 0.0076(15) 0.0131(15) 0.0078(14)
C12 0.041(2) 0.040(2) 0.043(2) 0.0086(17) 0.0136(17) 0.0022(16)
C13 0.047(2) 0.042(2) 0.051(2) 0.0175(18) 0.0193(19) 0.0063(17)
C14 0.0359(18) 0.039(2) 0.041(2) 0.0146(16) 0.0174(16) 0.0100(15)
C15 0.0391(19) 0.046(2) 0.041(2) 0.0183(17) 0.0188(16) 0.0158(16)
C16 0.0430(19) 0.045(2) 0.0341(19) 0.0154(16) 0.0161(16) 0.0164(17)
C17 0.050(2) 0.057(3) 0.040(2) 0.0239(19) 0.0118(18) 0.0138(19)
C18 0.050(2) 0.057(3) 0.034(2) 0.0166(19) 0.0018(17) 0.011(2)
C19 0.0398(19) 0.042(2) 0.0292(18) 0.0078(15) 0.0067(15) 0.0150(16)
C20 0.0341(17) 0.0402(19) 0.0273(17) 0.0054(15) 0.0057(14) 0.0124(15)
C21 0.0288(16) 0.0342(18) 0.0350(19) 0.0102(15) 0.0061(14) 0.0089(14)
C22 0.041(2) 0.042(2) 0.044(2) 0.0073(17) 0.0135(17) 0.0133(17)
C23 0.048(2) 0.035(2) 0.062(3) 0.0126(18) 0.018(2) 0.0143(17)
C24 0.040(2) 0.051(2) 0.057(3) 0.025(2) 0.0155(19) 0.0138(18)
C25 0.043(2) 0.056(3) 0.034(2) 0.0134(18) 0.0075(16) 0.0090(18)
C26 0.043(2) 0.042(2) 0.036(2) 0.0070(16) 0.0096(16) 0.0099(16)
C27 0.065(3) 0.058(3) 0.081(4) 0.037(3) 0.024(3) 0.009(2)
C31 0.0381(18) 0.0363(19) 0.0329(19) 0.0075(15) 0.0092(15) 0.0086(15)
C32 0.046(2) 0.082(3) 0.042(2) 0.004(2) 0.0181(19) 0.013(2)
C33 0.069(3) 0.086(4) 0.038(2) 0.001(2) 0.018(2) 0.016(3)
C34 0.052(2) 0.047(2) 0.041(2) 0.0045(18) 0.0038(19) 0.0116(19)
C35 0.037(2) 0.047(2) 0.053(3) 0.0074(19) 0.0088(18) 0.0086(17)
C36 0.0395(19) 0.046(2) 0.038(2) 0.0055(17) 0.0115(16) 0.0110(16)
C37 0.083(4) 0.072(4) 0.042(3) -0.002(2) -0.007(3) 0.030(3)
C41 0.0380(19) 0.045(2) 0.039(2) 0.0158(17) 0.0132(16) 0.0109(16)
C42 0.067(3) 0.053(3) 0.076(3) 0.030(2) 0.043(3) 0.030(2)
C43 0.083(3) 0.058(3) 0.081(3) 0.036(3) 0.057(3) 0.030(2)
C44 0.064(3) 0.046(2) 0.048(2) 0.0197(19) 0.022(2) 0.015(2)
C45 0.082(3) 0.060(3) 0.080(3) 0.038(3) 0.045(3) 0.042(3)
C46 0.071(3) 0.070(3) 0.080(3) 0.040(3) 0.049(3) 0.038(3)
C47 0.111(4) 0.058(3) 0.069(3) 0.034(3) 0.048(3) 0.034(3)
C51 0.0380(19) 0.041(2) 0.0329(19) 0.0105(16) 0.0078(15) 0.0131(16)
C52 0.048(2) 0.088(4) 0.044(2) -0.015(2) 0.0056(19) 0.026(2)
C53 0.060(3) 0.108(4) 0.034(2) -0.016(3) 0.000(2) 0.028(3)
C54 0.037(2) 0.059(3) 0.038(2) 0.0155(19) 0.0037(17) 0.0111(18)
C55 0.043(2) 0.079(3) 0.047(2) 0.007(2) 0.0098(19) 0.025(2)
C56 0.046(2) 0.071(3) 0.035(2) -0.0011(19) 0.0061(17) 0.019(2)
C57 0.044(2) 0.089(4) 0.047(3) 0.015(3) 0.002(2) 0.006(3)
C61 0.044(2) 0.046(2) 0.040(2) 0.0104(17) 0.0194(17) 0.0194(17)
C62 0.0375(18) 0.043(2) 0.045(2) 0.0095(17) 0.0209(17) 0.0154(16)
C63 0.043(2) 0.051(2) 0.050(2) 0.0014(19) 0.0136(18) 0.0192(18)
C64 0.051(2) 0.064(3) 0.062(3) 0.021(2) 0.024(2) 0.031(2)
C65 0.063(3) 0.045(2) 0.080(3) 0.017(2) 0.035(3) 0.022(2)
C66 0.069(3) 0.040(2) 0.074(3) -0.004(2) 0.015(3) 0.007(2)
C67 0.051(2) 0.050(2) 0.056(3) 0.003(2) 0.009(2) 0.017(2)
F1 0.084(3) 0.182(5) 0.290(7) 0.180(5) 0.081(4) 0.029(3)
F2 0.288(7) 0.071(3) 0.216(6) 0.085(3) 0.170(6) 0.075(4)
F3 0.190(5) 0.125(4) 0.101(3) 0.078(3) 0.040(3) 0.003(3)
F4 0.101(3) 0.392(11) 0.046(2) -0.019(4) -0.003(2) -0.004(5)
F5 0.111(3) 0.186(5) 0.091(3) -0.042(3) -0.043(2) 0.089(3)
F6 0.158(4) 0.074(3) 0.154(4) -0.019(3) -0.084(4) 0.010(3)
F7 0.256(7) 0.153(4) 0.325(8) 0.183(5) 0.236(7) 0.122(5)
F8 0.308(7) 0.061(2) 0.134(4) 0.050(2) 0.128(5) 0.057(3)
F9 0.196(5) 0.149(4) 0.120(4) 0.105(4) 0.000(4) 0.004(4)
F10 0.064(2) 0.239(5) 0.081(2) 0.090(3) -0.0063(18) 0.023(3)
F11 0.0506(19) 0.272(6) 0.086(3) 0.002(3) 0.0063(18) 0.054(3)
F12 0.075(2) 0.094(3) 0.207(5) 0.000(3) -0.062(3) 0.000(2)

loop_
_atom_type_symbol
_atom_type_description
_atom_type_scat_dispersion_real
_atom_type_scat_dispersion_imag
_atom_type_scat_source
C C 0.0033 0.0016 'International Tables Vol C Tables 4.2.6.8 and 6.1.1.4'
H H 0.0000 0.0000 'International Tables Vol C Tables 4.2.6.8 and 6.1.1.4'
N N 0.0061 0.0033 'International Tables Vol C Tables 4.2.6.8 and 6.1.1.4'
O O 0.0106 0.0060 'International Tables Vol C Tables 4.2.6.8 and 6.1.1.4'
F F 0.0171 0.0103 'International Tables Vol C Tables 4.2.6.8 and 6.1.1.4'
Rh Rh -1.1178 0.9187 'International Tables Vol C Tables 4.2.6.8 and 6.1.1.4'

loop_
_geom_angle_atom_site_label_1
_geom_angle_atom_site_label_2
_geom_angle_atom_site_label_3
_geom_angle
C61 Rh1 N2 90.60(14)
C61 Rh1 N4 97.45(14)
N2 Rh1 N4 171.95(11)
C61 Rh1 N1 88.35(14)
N2 Rh1 N1 90.41(11)
N4 Rh1 N1 89.83(12)
C61 Rh1 N3 93.26(14)
N2 Rh1 N3 89.63(11)
N4 Rh1 N3 89.90(12)
N1 Rh1 N3 178.39(11)
C4 N1 C1 106.6(3)
C4 N1 Rh1 126.2(2)
C1 N1 Rh1 125.7(2)
C6 N2 C9 106.5(3)
C6 N2 Rh1 126.6(2)
C9 N2 Rh1 127.0(2)
C14 N3 C11 106.5(3)
C14 N3 Rh1 126.3(2)
C11 N3 Rh1 126.1(2)
C16 N4 C19 106.6(3)
C16 N4 Rh1 126.6(2)
C19 N4 Rh1 126.7(2)
N1 C1 C20 125.3(3)
N1 C1 C2 109.2(3)
C20 C1 C2 125.4(3)
C3 C2 C1 107.6(3)
C2 C3 C4 107.4(3)
N1 C4 C5 125.4(3)
N1 C4 C3 109.2(3)
C5 C4 C3 125.4(3)
C4 C5 C6 124.8(3)
C4 C5 C21 117.3(3)
C6 C5 C21 117.8(3)
N2 C6 C5 125.6(3)
N2 C6 C7 109.1(3)
C5 C6 C7 125.2(3)
C8 C7 C6 107.5(3)
C7 C8 C9 107.7(3)
N2 C9 C10 125.4(3)
N2 C9 C8 108.9(3)
C10 C9 C8 125.6(3)
C11 C10 C9 124.8(3)
C11 C10 C31 118.3(3)
C9 C10 C31 116.9(3)
N3 C11 C10 125.0(3)
N3 C11 C12 109.1(3)
C10 C11 C12 125.8(3)
C13 C12 C11 107.4(3)
C12 C13 C14 107.9(3)
N3 C14 C15 125.5(3)
N3 C14 C13 109.1(3)
C15 C14 C13 125.4(3)
C14 C15 C16 124.7(3)
C14 C15 C41 117.9(3)
C16 C15 C41 117.4(3)
N4 C16 C15 126.0(3)
N4 C16 C17 109.2(3)
C15 C16 C17 124.6(3)
C18 C17 C16 107.4(3)
C17 C18 C19 107.8(3)
N4 C19 C20 125.0(3)
N4 C19 C18 109.0(3)
C20 C19 C18 125.9(3)
C1 C20 C19 125.1(3)
C1 C20 C51 117.4(3)
C19 C20 C51 117.4(3)
C22 C21 C26 118.8(3)
C22 C21 C5 120.7(3)
C26 C21 C5 120.5(3)
C21 C22 C23 120.5(4)
C24 C23 C22 119.8(4)
C25 C24 C23 120.3(4)
C25 C24 C27 120.1(4)
C23 C24 C27 119.5(4)
C24 C25 C26 120.2(4)
C25 C26 C21 120.4(4)
F3 C27 F1 106.5(6)
F3 C27 F2 102.4(5)
F1 C27 F2 106.6(6)
F3 C27 C24 114.9(5)
F1 C27 C24 112.5(4)
F2 C27 C24 113.2(5)
C36 C31 C32 118.5(4)
C36 C31 C10 121.7(3)
C32 C31 C10 119.8(3)
C31 C32 C33 120.3(4)
C34 C33 C32 120.7(4)
C33 C34 C35 119.7(4)
C33 C34 C37 121.4(5)
C35 C34 C37 119.0(4)
C34 C35 C36 119.8(4)
C31 C36 C35 120.9(4)
F4 C37 F6 105.6(6)
F4 C37 F5 103.8(6)
F6 C37 F5 103.4(6)
F4 C37 C34 113.7(5)
F6 C37 C34 114.3(5)
F5 C37 C34 114.9(5)
C46 C41 C42 117.6(4)
C46 C41 C15 122.0(4)
C42 C41 C15 120.4(4)
C41 C42 C43 121.7(4)
C44 C43 C42 119.6(4)
C43 C44 C45 119.7(4)
C43 C44 C47 120.5(4)
C45 C44 C47 119.8(4)
C44 C45 C46 120.0(4)
C41 C46 C45 121.5(4)
F8 C47 F7 105.6(6)
F8 C47 F9 104.6(6)
F7 C47 F9 102.7(6)
F8 C47 C44 114.7(5)
F7 C47 C44 114.8(5)
F9 C47 C44 113.2(5)
C52 C51 C56 118.5(4)
C52 C51 C20 123.2(4)
C56 C51 C20 118.3(3)
C51 C52 C53 120.9(4)
C54 C53 C52 120.4(4)
C53 C54 C55 120.0(4)
C53 C54 C57 119.5(4)
C55 C54 C57 120.4(4)
C54 C55 C56 119.6(4)
C51 C56 C55 120.6(4)
F10 C57 F12 106.0(5)
F10 C57 F11 104.6(5)
F12 C57 F11 103.8(5)
F10 C57 C54 113.4(4)
F12 C57 C54 113.6(5)
F11 C57 C54 114.5(4)
O1 C61 C62 122.7(3)
O1 C61 Rh1 121.4(3)
C62 C61 Rh1 115.9(3)
C67 C62 C63 119.7(4)
C67 C62 C61 118.6(4)
C63 C62 C61 121.6(3)
C62 C63 C64 119.7(4)
C65 C64 C63 120.3(4)
C64 C65 C66 120.4(4)
C65 C66 C67 120.0(4)
C62 C67 C66 119.8(4)

loop_
_geom_bond_atom_site_label_1
_geom_bond_atom_site_label_2
_geom_bond_distance
Rh1 C61 1.975(4)
Rh1 N2 2.018(3)
Rh1 N4 2.024(3)
Rh1 N1 2.027(3)
Rh1 N3 2.032(3)
O1 C61 1.181(5)
N1 C4 1.375(4)
N1 C1 1.380(4)
N2 C6 1.375(4)
N2 C9 1.382(4)
N3 C14 1.373(4)
N3 C11 1.384(4)
N4 C16 1.371(5)
N4 C19 1.382(4)
C1 C20 1.393(5)
C1 C2 1.433(5)
C2 C3 1.345(5)
C3 C4 1.439(5)
C4 C5 1.398(5)
C5 C6 1.404(5)
C5 C21 1.503(5)
C6 C7 1.436(5)
C7 C8 1.340(5)
C8 C9 1.434(5)
C9 C10 1.396(5)
C10 C11 1.394(5)
C10 C31 1.505(5)
C11 C12 1.431(5)
C12 C13 1.341(6)
C13 C14 1.432(5)
C14 C15 1.392(5)
C15 C16 1.393(5)
C15 C41 1.506(5)
C16 C17 1.439(5)
C17 C18 1.340(6)
C18 C19 1.431(5)
C19 C20 1.395(5)
C20 C51 1.502(5)
C21 C22 1.384(5)
C21 C26 1.396(5)
C22 C23 1.390(5)
C23 C24 1.381(6)
C24 C25 1.370(6)
C24 C27 1.497(6)
C25 C26 1.381(6)
C27 F3 1.265(7)
C27 F1 1.282(6)
C27 F2 1.293(7)
C31 C36 1.382(5)
C31 C32 1.382(5)
C32 C33 1.387(6)
C33 C34 1.363(7)
C34 C35 1.378(6)
C34 C37 1.493(6)
C35 C36 1.385(5)
C37 F4 1.265(7)
C37 F6 1.269(7)
C37 F5 1.285(7)
C41 C46 1.374(6)
C41 C42 1.374(5)
C42 C43 1.385(6)
C43 C44 1.367(6)
C44 C45 1.372(6)
C44 C47 1.493(6)
C45 C46 1.377(6)
C47 F8 1.266(6)
C47 F7 1.266(7)
C47 F9 1.270(7)
C51 C52 1.376(6)
C51 C56 1.383(6)
C52 C53 1.376(6)
C53 C54 1.368(6)
C54 C55 1.368(6)
C54 C57 1.496(6)
C55 C56 1.393(6)
C57 F10 1.275(6)
C57 F12 1.286(7)
C57 F11 1.297(7)
C61 C62 1.511(5)
C62 C67 1.376(6)
C62 C63 1.380(5)
C63 C64 1.386(6)
C64 C65 1.357(7)
C65 C66 1.366(7)
C66 C67 1.389(6)
